data_2002346
loop_
_publ_author_name
'Tiedemann, P'
'Mueller-Buschbaum, Hk'

_publ_section_title
;
Ein neuer Strukturtyp an Gd2 Ti0.78 W0.56 O6.22
;
_journal_name_full
;
Zeitschrift fuer Anorganische und Allgemeine Chemie
;
_journal_page_first 67
_journal_page_last 72
_journal_paper_doi 10.1002/zaac.19855260710
_journal_volume 526
_journal_year 1985
_chemical_formula_structural 'Gd2 Ti0.78 W0.56 O6.22'
_chemical_formula_sum 'Gd2 O6.22 Ti0.78 W0.56'
_chemical_name_systematic
;
Gadolinium titanium(IV) tungsten(VI) oxide (2/0.78/0.56/6.22)
;
_space_group_IT_number 194
_symmetry_cell_setting hexagonal
_symmetry_Int_Tables_number 194
_symmetry_space_group_name_Hall '-P 6c 2c'
_symmetry_space_group_name_H-M 'P 63/m m c'
_cell_angle_alpha 90
_cell_angle_beta 90
_cell_angle_gamma 120
_cell_formula_units_Z 9
_cell_length_a 7.382(1)
_cell_length_b 7.382
_cell_length_c 23.489990000(29999998)
_cell_volume 1108.6
_refine_ls_R_factor_all 0.084
_cod_original_formula_sum 'Gd2 O6.22 Ti.78 W.56'
_cod_database_code 2002346

loop_
_symmetry_equiv_pos_as_xyz
x,y,z
-y,x-y,z
y-x,-x,z
-y,-x,z
y-x,y,z
x,x-y,z
-x,-y,-z
y,y-x,-z
x-y,x,-z
y,x,-z
x-y,-y,-z
-x,y-x,-z
-x,-y,1/2+z
y,y-x,1/2+z
x-y,x,1/2+z
y,x,1/2+z
x-y,-y,1/2+z
-x,y-x,1/2+z
x,y,1/2-z
-y,x-y,1/2-z
y-x,-x,1/2-z
-y,-x,1/2-z
y-x,y,1/2-z
x,x-y,1/2-z

loop_
_atom_site_aniso_label
_atom_site_aniso_U_11
_atom_site_aniso_U_12
_atom_site_aniso_U_13
_atom_site_aniso_U_22
_atom_site_aniso_U_23
_atom_site_aniso_U_33
Gd2 0.0043(5) 0.0040(4) 0.0001(4) 0.0080(8) 0.0001(4) 0.0381(8)
Gd4 0.0038(7) 0.0019(4) 0. 0.0038(7) 0. 0.0186(8)

loop_
_atom_site_label
_atom_site_type_symbol
_atom_site_symmetry_multiplicity
_atom_site_Wyckoff_symbol
_atom_site_fract_x
_atom_site_fract_y
_atom_site_fract_z
_atom_site_occupancy
_atom_site_attached_hydrogens
_atom_site_calc_flag
Gd1 Gd3+ 2 a 0. 0. 0. 0.375 0 d
Gd2 Gd3+ 12 k 0.1677(4) 0.3354(8) 0.1184(1) 1. 0 d
Gd3 Gd3+ 2 c 0.3333 0.6667 0.25 0.6125 0 d
Gd4 Gd3+ 4 f 0.3333 0.6667 0.6411(2) 1. 0 d
Ti1 Ti4+ 6 g 0.5 0. 0. 0.52 0 d
W1 W6+ 6 g 0.5 0. 0. 0.48 0 d
Ti2 Ti4+ 6 h 0.8401(7) 0.6802(14) 0.25 0.65 0 d
W2 W6+ 6 h 0.8401(7) 0.6802(14) 0.25 0.35 0 d
O1 O2- 12 k 0.529(1) 0.058(2) 0.080(1) 1. 0 d
O2 O2- 4 e 0. 0. 0.097(1) 1. 0 d
O3 O2- 4 f 0.3333 0.6667 0.156(1) 1. 0 d
O4 O2- 12 k 0.847(1) 0.694(2) 0.165(1) 1. 0 d
O5 O2- 6 h 0.142(1) 0.284(2) 0.25 1. 0 d
O6 O2- 6 h 0.550(1) 0.100(2) 0.25 1. 0 d
O7 O2- 12 k 0.214(1) 0.428(2) 0.487(1) 1. 0 d

loop_
_atom_type_symbol
_atom_type_oxidation_number
Gd3+ 3.000
Ti4+ 4.000
W6+ 6.000
O2- -2.000
